data_7706303
loop_
_publ_author_name
'McNulty, Jason A.'
'Slawin, Alexandra M. Z.'
'Lightfoot, Philip'

_publ_section_title
;
 Variable dimensionality in 'hollow' hybrid tin iodide perovskites.
;
_journal_issue 43
_journal_name_full 'Dalton transactions (Cambridge, England : 2003)'
_journal_page_first 15171
_journal_page_last 15174
_journal_paper_doi 10.1039/d0dt03449e
_journal_volume 49
_journal_year 2020
_chemical_formula_moiety 'C6 N9 H12 Sn2  I7'
_chemical_formula_sum 'C6 H12 I7 N9 Sn2'
_chemical_formula_weight 1335.97
_chemical_properties_physical Air-sensitive
_space_group_crystal_system triclinic
_space_group_IT_number 2
_space_group_name_Hall '-P 1'
_space_group_name_H-M_alt 'P -1'
_audit_creation_method SHELXL-2018/3
_audit_update_record
;
2020-09-08 deposited with the CCDC.	2020-10-23 downloaded from the CCDC.
;
_cell_angle_alpha 91.42(3)
_cell_angle_beta 93.54(3)
_cell_angle_gamma 90.10(3)
_cell_formula_units_Z 2
_cell_length_a 6.403(4)
_cell_length_b 14.2301(10)
_cell_length_c 14.680(11)
_cell_measurement_reflns_used 2579
_cell_measurement_temperature 173
_cell_measurement_theta_max 27.1
_cell_measurement_theta_min 1.4
_cell_volume 1334.6(13)
_computing_cell_refinement 'CrystalClear-SM Expert 2.1 b45 (Rigaku, 2015)'
_computing_data_collection 'CrystalClear-SM Expert 2.1 b45 (Rigaku, 2015)'
_computing_data_reduction 'CrystalClear-SM Expert 2.1 b45 (Rigaku, 2015)'
_computing_molecular_graphics 'Ortep for Windows (Farrugia, 2012)'
_computing_publication_material 'WinGX publication routines (Farrugia, 2012)'
_computing_structure_refinement 'SHELXL-2018/3 (Sheldrick, 2018)'
_computing_structure_solution 'SHELXT-2018/3 (Sheldrick, 2018)'
_diffrn_ambient_temperature 173
_diffrn_detector_area_resol_mean 5.8140
_diffrn_measured_fraction_theta_full 0.996
_diffrn_measured_fraction_theta_max 0.993
_diffrn_measurement_device_type 'Rigaku Pilatus 200K'
_diffrn_measurement_method 'profile data from \w-scans'
_diffrn_radiation_type MoK\a
_diffrn_radiation_wavelength 0.71075
_diffrn_reflns_av_R_equivalents 0.1379
_diffrn_reflns_av_unetI/netI 0.0632
_diffrn_reflns_Laue_measured_fraction_full 0.996
_diffrn_reflns_Laue_measured_fraction_max 0.993
_diffrn_reflns_limit_h_max 7
_diffrn_reflns_limit_h_min -7
_diffrn_reflns_limit_k_max 17
_diffrn_reflns_limit_k_min -17
_diffrn_reflns_limit_l_max 17
_diffrn_reflns_limit_l_min -17
_diffrn_reflns_number 36319
_diffrn_reflns_point_group_measured_fraction_full 0.996
_diffrn_reflns_point_group_measured_fraction_max 0.993
_diffrn_reflns_theta_full 25.242
_diffrn_reflns_theta_max 25.343
_diffrn_reflns_theta_min 1.390
_diffrn_source 'Rotating Anode'
_exptl_absorpt_coefficient_mu 9.940
_exptl_absorpt_correction_T_max 0.820
_exptl_absorpt_correction_T_min 0.614
_exptl_absorpt_correction_type multi-scan
_exptl_absorpt_process_details SADABS-2008/1
_exptl_crystal_colour Orange
_exptl_crystal_density_diffrn 2.801
_exptl_crystal_density_method 'not measured'
_exptl_crystal_description Prism
_exptl_crystal_F_000 942
_exptl_crystal_size_max 0.05
_exptl_crystal_size_mid 0.05
_exptl_crystal_size_min 0.02
_refine_diff_density_max 8.954
_refine_diff_density_min -2.634
_refine_diff_density_rms 0.975
_refine_ls_extinction_method none
_refine_ls_goodness_of_fit_ref 1.837
_refine_ls_hydrogen_treatment undef
_refine_ls_matrix_type full
_refine_ls_number_parameters 85
_refine_ls_number_reflns 4844
_refine_ls_number_restraints 0
_refine_ls_restrained_S_all 1.837
_refine_ls_R_factor_all 0.2032
_refine_ls_R_factor_gt 0.1758
_refine_ls_shift/su_max 0.000
_refine_ls_shift/su_mean 0.000
_refine_ls_structure_factor_coef Fsqd
_refine_ls_weighting_details 'w=1/[\s^2^(Fo^2^)+(0.2000P)^2^] where P=(Fo^2^+2Fc^2^)/3'
_refine_ls_weighting_scheme calc
_refine_ls_wR_factor_gt 0.4679
_refine_ls_wR_factor_ref 0.4900
_reflns_Friedel_coverage 0.000
_reflns_number_gt 3278
_reflns_number_total 4844
_reflns_threshold_expression 'I > 2\s(I)'
_cod_data_source_file d0dt03449e2.cif
_cod_data_source_block 3TzHSn2I7
_cod_depositor_comments
;
The following automatic conversions were performed:

data item '_exptl_absorpt_correction_type' value 'Multi-scan' was
changed to 'multi-scan' in accordance with the
/home/data/users/saulius/crontab/automatic-downloads/current/RSC/lib/dictionaries/cif_core.dic
dictionary named 'cif_core.dic' version 2.4.2 last updated on
2011-04-26.

Automatic conversion script
Id: cif_fix_values 7556 2019-12-06 15:28:31Z antanas 
;
_cod_original_formula_sum 'C6 N9 H12 I7 Sn2'
_cod_database_code 7706303
_shelx_space_group_comment
;
The symmetry employed for this shelxl refinement is uniquely defined
by the following loop, which should always be used as a source of
symmetry information in preference to the above space-group names.
They are only intended as comments.
;
_shelx_estimated_absorpt_t_min 1.000
_shelx_estimated_absorpt_t_max 0.454

loop_
_space_group_symop_operation_xyz
'x, y, z'
'-x, -y, -z'

loop_
_atom_site_label
_atom_site_type_symbol
_atom_site_fract_x
_atom_site_fract_y
_atom_site_fract_z
_atom_site_U_iso_or_equiv
_atom_site_adp_type
_atom_site_occupancy
_atom_site_site_symmetry_order
_atom_site_calc_flag
_atom_site_refinement_flags_posn
_atom_site_refinement_flags_adp
_atom_site_refinement_flags_occupancy
_atom_site_disorder_assembly
_atom_site_disorder_group
I1 I 0.9732(5) 0.09877(19) 0.71023(18) 0.0902(10) Uani 1 1 d . . . . .
I2 I 0.4938(3) 0.2015(2) 0.8915(2) 0.0942(11) Uani 1 1 d . . . . .
I3 I 0.9907(4) 0.39032(15) 0.79310(16) 0.0698(9) Uani 1 1 d . . . . .
I4 I 0.5077(3) 0.59856(18) 0.69947(15) 0.0691(9) Uani 1 1 d . . . . .
I5 I 0.9993(5) 0.79327(17) 0.6152(2) 0.0871(10) Uani 1 1 d . . . . .
I6 I 1.0247(4) 0.68967(16) 0.89794(16) 0.0691(8) Uani 1 1 d . . . . .
I7 I 1.000000 0.500000 0.500000 0.0702(10) Uani 1 2 d S . P . .
I8 I 1.000000 0.000000 1.000000 0.0655(10) Uani 1 2 d S . P . .
Sn1 Sn 0.9850(3) 0.19822(13) 0.88750(14) 0.0477(7) Uani 1 1 d . . . . .
Sn2 Sn 1.0084(3) 0.60705(13) 0.70091(13) 0.0467(7) Uani 1 1 d . . . . .

loop_
_atom_site_aniso_label
_atom_site_aniso_U_11
_atom_site_aniso_U_22
_atom_site_aniso_U_33
_atom_site_aniso_U_23
_atom_site_aniso_U_13
_atom_site_aniso_U_12
I1 0.120(2) 0.0868(19) 0.0610(17) -0.0208(14) -0.0084(15) -0.0100(17)
I2 0.0294(12) 0.160(3) 0.097(2) 0.062(2) 0.0058(11) -0.0016(13)
I3 0.0782(18) 0.0607(14) 0.0744(18) 0.0182(12) 0.0301(13) 0.0128(12)
I4 0.0340(12) 0.112(2) 0.0619(16) 0.0069(14) 0.0042(10) -0.0037(12)
I5 0.112(2) 0.0669(16) 0.088(2) 0.0224(13) 0.0428(17) 0.0278(15)
I6 0.0762(17) 0.0700(15) 0.0601(16) -0.0132(12) 0.0016(12) -0.0033(12)
I7 0.065(2) 0.091(2) 0.0542(19) -0.0074(16) 0.0043(15) -0.0332(17)
I8 0.065(2) 0.0574(18) 0.078(2) 0.0104(15) 0.0284(16) 0.0101(14)
Sn1 0.0358(11) 0.0553(13) 0.0520(13) -0.0008(9) 0.0032(9) 0.0028(8)
Sn2 0.0352(12) 0.0559(13) 0.0494(14) -0.0042(10) 0.0068(9) 0.0002(9)

loop_
_atom_type_symbol
_atom_type_description
_atom_type_scat_dispersion_real
_atom_type_scat_dispersion_imag
_atom_type_scat_source
Sn Sn -0.6537 1.4246 'International Tables Vol C Tables 4.2.6.8 and 6.1.1.4'
I I -0.4742 1.8119 'International Tables Vol C Tables 4.2.6.8 and 6.1.1.4'

loop_
_geom_angle_atom_site_label_1
_geom_angle_atom_site_label_2
_geom_angle_atom_site_label_3
_geom_angle
_geom_angle_site_symmetry_1
_geom_angle_site_symmetry_3
_geom_angle_publ_flag
Sn2 I4 Sn2 175.63(10) 1_455 . ?
I1 Sn1 I3 90.87(10) . . ?
I1 Sn1 I2 93.04(10) . . ?
I3 Sn1 I2 91.92(8) . . ?
I5 Sn2 I6 94.17(10) . . ?
I5 Sn2 I4 91.51(9) . 1_655 ?
I6 Sn2 I4 92.54(8) . 1_655 ?
I5 Sn2 I4 92.07(9) . . ?
I6 Sn2 I4 89.70(8) . . ?
I4 Sn2 I4 175.63(10) 1_655 . ?

loop_
_geom_bond_atom_site_label_1
_geom_bond_atom_site_label_2
_geom_bond_distance
_geom_bond_site_symmetry_2
_geom_bond_publ_flag
I1 Sn1 2.928(4) . ?
I2 Sn1 3.150(3) . ?
I3 Sn1 3.096(3) . ?
I4 Sn2 3.200(3) 1_455 ?
I4 Sn2 3.207(3) . ?
I5 Sn2 2.961(3) . ?
I6 Sn2 3.091(4) . ?
